data_7110287
loop_
_publ_author_name
'Choytun, Dharinee D.'
'Langlois, Lisa D.'
'Johansson, Thomas P.'
'Macdonald, Charles L. B.'
'Leach, Gary W.'
'Weinberg, Noham'
'Clyburne, Jason A. C.'

_publ_section_title
;
 Azines possessing strong push?pull donors/acceptorsElectronic
 supplementary information (ESI) available: characterisation data, CIF
 files, atomic coordinates, bond length correlations, and details of the
 SHG studies. See http://www.rsc.org/suppdata/cc/b4/b404129a/
;
_journal_issue 16
_journal_name_full 'Chemical Communications'
_journal_page_first 1842
_journal_page_last 1843
_journal_paper_doi 10.1039/b404129a
_journal_year 2004
_chemical_formula_sum 'C34 H30 Br2 N4'
_chemical_formula_weight 654.44
_chemical_name_systematic
;
?
;
_space_group_IT_number 14
_symmetry_cell_setting monoclinic
_symmetry_space_group_name_Hall '-P 2ybc'
_symmetry_space_group_name_H-M 'P 1 21/c 1'
_atom_sites_solution_hydrogens geom
_atom_sites_solution_primary direct
_atom_sites_solution_secondary difmap
_audit_creation_method SHELXL-97
_cell_angle_alpha 90.00
_cell_angle_beta 113.242(2)
_cell_angle_gamma 90.00
_cell_formula_units_Z 4
_cell_length_a 11.1477(7)
_cell_length_b 20.9731(13)
_cell_length_c 14.0060(8)
_cell_measurement_temperature 173(2)
_cell_volume 3008.9(3)
_computing_structure_refinement 'SHELXL-97 (Sheldrick, 1997)'
_diffrn_ambient_temperature 173(2)
_diffrn_measured_fraction_theta_full 0.998
_diffrn_measured_fraction_theta_max 0.998
_diffrn_radiation_monochromator graphite
_diffrn_radiation_source 'fine-focus sealed tube'
_diffrn_radiation_type MoK\a
_diffrn_radiation_wavelength 0.71073
_diffrn_reflns_av_R_equivalents 0.1293
_diffrn_reflns_av_sigmaI/netI 0.1361
_diffrn_reflns_limit_h_max 14
_diffrn_reflns_limit_h_min -14
_diffrn_reflns_limit_k_max 27
_diffrn_reflns_limit_k_min -27
_diffrn_reflns_limit_l_max 18
_diffrn_reflns_limit_l_min -18
_diffrn_reflns_number 28975
_diffrn_reflns_theta_full 27.53
_diffrn_reflns_theta_max 27.53
_diffrn_reflns_theta_min 1.86
_exptl_absorpt_coefficient_mu 2.724
_exptl_absorpt_correction_type none
_exptl_crystal_colour orange
_exptl_crystal_density_diffrn 1.445
_exptl_crystal_density_method 'not measured'
_exptl_crystal_description block
_exptl_crystal_F_000 1328
_exptl_crystal_size_max 0.4
_exptl_crystal_size_mid 0.3
_exptl_crystal_size_min 0.1
_refine_diff_density_max 2.164
_refine_diff_density_min -0.784
_refine_diff_density_rms 0.123
_refine_ls_extinction_method none
_refine_ls_goodness_of_fit_ref 1.039
_refine_ls_hydrogen_treatment mixed
_refine_ls_matrix_type full
_refine_ls_number_parameters 361
_refine_ls_number_reflns 6935
_refine_ls_number_restraints 0
_refine_ls_restrained_S_all 1.039
_refine_ls_R_factor_all 0.1996
_refine_ls_R_factor_gt 0.0845
_refine_ls_shift/su_max 0.028
_refine_ls_shift/su_mean 0.002
_refine_ls_structure_factor_coef Fsqd
_refine_ls_weighting_details 'calc w=1/[\s^2^(Fo^2^)+(0.1000P)^2^+0.0000P] where P=(Fo^2^+2Fc^2^)/3'
_refine_ls_weighting_scheme calc
_refine_ls_wR_factor_gt 0.1859
_refine_ls_wR_factor_ref 0.2282
_reflns_number_gt 2909
_reflns_number_total 6935
_reflns_threshold_expression >2sigma(I)
_cod_data_source_file b404129asup1.cif
_cod_data_source_block p1b
_cod_depositor_comments
;
The following automatic conversions were performed:

'_symmetry_cell_setting' value 'Monoclinic' changed to 'monoclinic'
according to /home/saulius/struct/CIF-dictionaries/cif_core.dic
dictionary named 'cif_core.dic' version 2.4.2 from 2011-04-26.

Automatic conversion script
Id: cif_fix_values 1891 2012-01-12 08:04:46Z andrius 
;
_cod_original_sg_symbol_H-M P2(1)/c
_cod_database_code 7110287

loop_
_symmetry_equiv_pos_as_xyz
'x, y, z'
'-x, y+1/2, -z+1/2'
'-x, -y, -z'
'x, -y-1/2, z-1/2'

loop_
_atom_site_label
_atom_site_type_symbol
_atom_site_fract_x
_atom_site_fract_y
_atom_site_fract_z
_atom_site_U_iso_or_equiv
_atom_site_adp_type
_atom_site_occupancy
_atom_site_symmetry_multiplicity
_atom_site_calc_flag
_atom_site_refinement_flags
C01 C 0.3267(7) 0.0851(3) 0.1859(6) 0.0390(17) Uani 1 1 d .
C03 C 0.2031(7) 0.0421(4) 0.2611(6) 0.046(2) Uani 1 1 d .
H03 H 0.1750 0.0284 0.3120 0.056 Uiso 1 1 calc R
C04 C 0.1354(8) 0.0385(4) 0.1585(6) 0.051(2) Uani 1 1 d .
H04 H 0.0523 0.0213 0.1250 0.062 Uiso 1 1 calc R
C11 C 0.5106(7) 0.1566(3) 0.0722(5) 0.0349(16) Uani 1 1 d .
C12 C 0.6507(7) 0.1674(3) 0.1436(5) 0.0359(17) Uani 1 1 d .
C13 C 0.7166(7) 0.1550(3) 0.2467(6) 0.0397(17) Uani 1 1 d .
H13 H 0.6751 0.1361 0.2855 0.048 Uiso 1 1 calc R
C14 C 0.8482(8) 0.1716(4) 0.2921(5) 0.045(2) Uani 1 1 d .
C15 C 0.9133(7) 0.2007(3) 0.2365(6) 0.0413(18) Uani 1 1 d .
H15 H 1.0014 0.2111 0.2688 0.050 Uiso 1 1 calc R
C16 C 0.8436(7) 0.2139(3) 0.1321(6) 0.0438(19) Uani 1 1 d .
H16 H 0.8851 0.2334 0.0939 0.053 Uiso 1 1 calc R
C17 C 0.7114(7) 0.1979(3) 0.0839(6) 0.0379(17) Uani 1 1 d .
C18 C 0.6170(7) 0.2057(3) -0.0217(6) 0.0392(17) Uani 1 1 d .
C19 C 0.6248(8) 0.2329(4) -0.1087(6) 0.0452(19) Uani 1 1 d .
H19 H 0.7030 0.2503 -0.1055 0.054 Uiso 1 1 calc R
C21 C 0.4221(7) 0.0874(4) 0.3787(6) 0.045(2) Uani 1 1 d .
C22 C 0.5407(9) 0.0546(4) 0.4129(7) 0.058(2) Uani 1 1 d .
C23 C 0.6344(8) 0.0737(5) 0.5107(7) 0.064(3) Uani 1 1 d .
H23 H 0.7161 0.0543 0.5354 0.076 Uiso 1 1 calc R
C24 C 0.6104(9) 0.1195(4) 0.5706(7) 0.060(2) Uani 1 1 d .
C25 C 0.4909(8) 0.1492(4) 0.5319(7) 0.056(2) Uani 1 1 d .
H25 H 0.4731 0.1805 0.5714 0.068 Uiso 1 1 calc R
C26 C 0.3961(7) 0.1335(4) 0.4355(6) 0.0447(19) Uani 1 1 d .
C31 C 0.1796(7) 0.0590(3) 0.0007(6) 0.0429(18) Uani 1 1 d .
C32 C 0.2360(8) 0.0093(4) -0.0332(6) 0.052(2) Uani 1 1 d .
C33 C 0.2050(8) 0.0033(4) -0.1378(6) 0.056(2) Uani 1 1 d .
H33 H 0.2438 -0.0291 -0.1609 0.067 Uiso 1 1 calc R
C34 C 0.1172(8) 0.0442(4) -0.2106(6) 0.048(2) Uani 1 1 d .
C35 C 0.0643(7) 0.0931(4) -0.1733(6) 0.047(2) Uani 1 1 d .
H35 H 0.0076 0.1217 -0.2205 0.057 Uiso 1 1 calc R
C36 C 0.0926(7) 0.1012(4) -0.0677(6) 0.0420(18) Uani 1 1 d .
C110 C 0.5138(8) 0.2341(4) -0.2018(6) 0.054(2) Uani 1 1 d .
H110 H 0.5179 0.2527 -0.2608 0.064 Uiso 1 1 calc R
C111 C 0.3992(8) 0.2079(4) -0.2062(6) 0.050(2) Uani 1 1 d .
C112 C 0.3863(8) 0.1804(4) -0.1237(6) 0.049(2) Uani 1 1 d .
H112 H 0.3076 0.1622 -0.1298 0.058 Uiso 1 1 calc R
C113 C 0.4946(7) 0.1800(3) -0.0288(6) 0.0372(17) Uani 1 1 d .
C221 C 0.5685(9) 0.0023(5) 0.3514(8) 0.077(3) Uani 1 1 d .
H22A H 0.4938 -0.0040 0.2876 0.115 Uiso 1 1 calc R
H22B H 0.5871 -0.0365 0.3910 0.115 Uiso 1 1 calc R
H22C H 0.6424 0.0138 0.3362 0.115 Uiso 1 1 calc R
C241 C 0.7129(10) 0.1359(5) 0.6765(8) 0.096(4) Uani 1 1 d .
H24A H 0.6808 0.1691 0.7072 0.143 Uiso 1 1 calc R
H24B H 0.7908 0.1501 0.6693 0.143 Uiso 1 1 calc R
H24C H 0.7322 0.0988 0.7201 0.143 Uiso 1 1 calc R
C261 C 0.2668(7) 0.1687(4) 0.3941(6) 0.054(2) Uani 1 1 d .
H26A H 0.2656 0.1994 0.4445 0.081 Uiso 1 1 calc R
H26B H 0.1968 0.1388 0.3809 0.081 Uiso 1 1 calc R
H26C H 0.2562 0.1901 0.3307 0.081 Uiso 1 1 calc R
C321 C 0.3356(11) -0.0344(4) 0.0452(7) 0.085(3) Uani 1 1 d .
H32A H 0.3448 -0.0230 0.1141 0.128 Uiso 1 1 calc R
H32B H 0.4183 -0.0299 0.0396 0.128 Uiso 1 1 calc R
H32C H 0.3067 -0.0778 0.0314 0.128 Uiso 1 1 calc R
C341 C 0.0855(9) 0.0365(4) -0.3253(6) 0.066(3) Uani 1 1 d .
H34A H 0.1315 0.0003 -0.3360 0.098 Uiso 1 1 calc R
H34B H 0.1117 0.0742 -0.3511 0.098 Uiso 1 1 calc R
H34C H -0.0067 0.0302 -0.3619 0.098 Uiso 1 1 calc R
C361 C 0.0348(9) 0.1549(4) -0.0311(7) 0.069(3) Uani 1 1 d .
H36A H -0.0226 0.1788 -0.0898 0.104 Uiso 1 1 calc R
H36B H 0.1032 0.1822 0.0133 0.104 Uiso 1 1 calc R
H36C H -0.0136 0.1383 0.0069 0.104 Uiso 1 1 calc R
N1 N 0.4357(6) 0.1135(3) 0.1827(4) 0.0422(15) Uani 1 1 d .
N2 N 0.4088(6) 0.1318(3) 0.0863(4) 0.0402(15) Uani 1 1 d .
N02 N 0.3243(6) 0.0703(3) 0.2783(5) 0.0438(15) Uani 1 1 d .
N05 N 0.2128(6) 0.0655(3) 0.1105(5) 0.0433(15) Uani 1 1 d .
Br1 Br 0.94232(8) 0.15389(4) 0.43552(6) 0.0564(3) Uani 1 1 d .
Br2 Br 0.24978(10) 0.20984(5) -0.33481(7) 0.0747(4) Uani 1 1 d .

loop_
_atom_site_aniso_label
_atom_site_aniso_U_11
_atom_site_aniso_U_22
_atom_site_aniso_U_33
_atom_site_aniso_U_23
_atom_site_aniso_U_13
_atom_site_aniso_U_12
C01 0.028(4) 0.033(4) 0.061(5) -0.006(4) 0.023(4) -0.001(3)
C03 0.030(4) 0.061(5) 0.056(5) 0.003(4) 0.026(4) -0.011(4)
C04 0.050(5) 0.054(5) 0.062(6) 0.008(4) 0.034(5) -0.008(4)
C11 0.033(4) 0.032(4) 0.047(4) -0.005(3) 0.023(3) -0.001(3)
C12 0.042(4) 0.029(4) 0.047(4) 0.002(3) 0.029(4) 0.001(3)
C13 0.038(4) 0.036(4) 0.056(5) 0.001(4) 0.031(4) 0.000(4)
C14 0.049(5) 0.052(5) 0.033(4) 0.010(4) 0.015(4) 0.025(4)
C15 0.029(4) 0.050(5) 0.050(5) 0.000(4) 0.022(4) 0.006(3)
C16 0.045(5) 0.043(5) 0.059(5) 0.008(4) 0.037(4) -0.001(4)
C17 0.040(4) 0.034(4) 0.052(5) 0.000(3) 0.031(4) 0.002(3)
C18 0.039(4) 0.033(4) 0.049(4) -0.002(3) 0.022(4) 0.000(3)
C19 0.044(5) 0.047(5) 0.050(5) 0.006(4) 0.025(4) -0.017(4)
C21 0.022(4) 0.063(5) 0.046(5) 0.017(4) 0.011(4) 0.000(4)
C22 0.054(6) 0.052(5) 0.085(7) 0.024(5) 0.043(5) 0.007(4)
C23 0.023(4) 0.090(7) 0.076(6) 0.043(6) 0.016(5) 0.003(5)
C24 0.048(6) 0.055(5) 0.070(6) 0.016(5) 0.016(5) -0.008(5)
C25 0.042(5) 0.055(5) 0.062(5) 0.014(4) 0.009(4) 0.002(4)
C26 0.035(4) 0.052(5) 0.049(5) 0.009(4) 0.019(4) -0.006(4)
C31 0.044(5) 0.030(4) 0.062(5) 0.001(4) 0.029(4) 0.000(4)
C32 0.067(6) 0.034(4) 0.067(6) 0.000(4) 0.039(5) -0.002(4)
C33 0.065(6) 0.047(5) 0.064(6) -0.010(4) 0.034(5) 0.008(4)
C34 0.040(5) 0.053(5) 0.060(5) -0.009(4) 0.031(4) -0.012(4)
C35 0.028(4) 0.043(5) 0.069(6) 0.007(4) 0.017(4) -0.006(3)
C36 0.039(4) 0.046(5) 0.046(5) -0.006(4) 0.022(4) -0.004(4)
C110 0.056(5) 0.063(6) 0.047(5) 0.007(4) 0.025(4) -0.023(4)
C111 0.050(5) 0.054(5) 0.040(4) 0.007(4) 0.011(4) -0.002(4)
C112 0.040(5) 0.048(5) 0.058(5) -0.008(4) 0.019(4) -0.012(4)
C113 0.037(4) 0.029(4) 0.058(5) -0.005(3) 0.032(4) -0.006(3)
C221 0.067(7) 0.068(7) 0.111(8) 0.021(6) 0.052(6) 0.010(5)
C241 0.058(6) 0.077(7) 0.100(8) 0.017(6) -0.024(6) -0.021(5)
C261 0.038(5) 0.065(6) 0.062(5) 0.000(4) 0.022(4) 0.001(4)
C321 0.129(10) 0.045(6) 0.089(7) 0.008(5) 0.050(7) 0.046(6)
C341 0.069(6) 0.073(6) 0.063(6) -0.005(5) 0.036(5) -0.012(5)
C361 0.054(6) 0.063(6) 0.088(7) -0.015(5) 0.025(5) 0.013(5)
N1 0.037(4) 0.045(4) 0.042(4) 0.003(3) 0.013(3) 0.007(3)
N2 0.048(4) 0.035(3) 0.039(4) 0.000(3) 0.020(3) 0.009(3)
N02 0.039(4) 0.048(4) 0.053(4) 0.007(3) 0.028(3) -0.001(3)
N05 0.057(4) 0.039(4) 0.048(4) 0.001(3) 0.036(4) 0.000(3)
Br1 0.0487(5) 0.0706(6) 0.0501(5) 0.0130(4) 0.0198(4) 0.0126(4)
Br2 0.0607(6) 0.0936(8) 0.0555(6) 0.0085(5) 0.0075(5) -0.0183(5)

loop_
_atom_type_symbol
_atom_type_description
_atom_type_scat_dispersion_real
_atom_type_scat_dispersion_imag
_atom_type_scat_source
C C 0.0033 0.0016 'International Tables Vol C Tables 4.2.6.8 and 6.1.1.4'
H H 0.0000 0.0000 'International Tables Vol C Tables 4.2.6.8 and 6.1.1.4'
N N 0.0061 0.0033 'International Tables Vol C Tables 4.2.6.8 and 6.1.1.4'
Br Br -0.2901 2.4595 'International Tables Vol C Tables 4.2.6.8 and 6.1.1.4'

loop_
_geom_angle_atom_site_label_1
_geom_angle_atom_site_label_2
_geom_angle_atom_site_label_3
_geom_angle
N02 C01 N05 108.2(6)
N02 C01 N1 119.3(7)
N05 C01 N1 132.5(7)
C04 C03 N02 107.8(6)
C03 C04 N05 107.4(7)
N2 C11 C113 119.8(6)
N2 C11 C12 133.0(6)
C113 C11 C12 107.2(6)
C13 C12 C17 121.9(7)
C13 C12 C11 131.3(6)
C17 C12 C11 106.8(6)
C12 C13 C14 117.8(7)
C13 C14 C15 122.7(7)
C13 C14 Br1 118.5(6)
C15 C14 Br1 118.9(6)
C16 C15 C14 118.5(7)
C15 C16 C17 120.5(7)
C16 C17 C12 118.7(7)
C16 C17 C18 132.1(6)
C12 C17 C18 109.2(6)
C19 C18 C113 119.0(7)
C19 C18 C17 132.5(7)
C113 C18 C17 108.4(6)
C18 C19 C110 119.4(7)
C26 C21 C22 122.9(8)
C26 C21 N02 119.7(7)
C22 C21 N02 117.4(8)
C21 C22 C23 115.5(8)
C21 C22 C221 123.0(9)
C23 C22 C221 121.5(8)
C24 C23 C22 122.9(8)
C25 C24 C23 118.0(9)
C25 C24 C241 121.7(10)
C23 C24 C241 120.3(9)
C24 C25 C26 121.7(9)
C21 C26 C25 119.0(7)
C21 C26 C261 121.0(7)
C25 C26 C261 120.0(7)
C36 C31 C32 122.0(7)
C36 C31 N05 119.6(6)
C32 C31 N05 118.3(7)
C33 C32 C31 118.3(8)
C33 C32 C321 121.4(7)
C31 C32 C321 120.2(7)
C32 C33 C34 122.3(8)
C35 C34 C33 117.4(7)
C35 C34 C341 121.6(8)
C33 C34 C341 121.0(7)
C34 C35 C36 122.6(7)
C31 C36 C35 117.4(7)
C31 C36 C361 121.8(7)
C35 C36 C361 120.8(7)
C111 C110 C19 120.0(7)
C112 C111 C110 123.1(7)
C112 C111 Br2 118.0(6)
C110 C111 Br2 118.9(6)
C111 C112 C113 118.2(7)
C112 C113 C18 120.2(6)
C112 C113 C11 131.4(6)
C18 C113 C11 108.4(6)
N2 N1 C01 108.3(6)
N1 N2 C11 113.8(6)
C01 N02 C03 108.4(6)
C01 N02 C21 125.9(6)
C03 N02 C21 125.3(6)
C01 N05 C04 108.2(6)
C01 N05 C31 129.0(6)
C04 N05 C31 121.6(6)

loop_
_geom_bond_atom_site_label_1
_geom_bond_atom_site_label_2
_geom_bond_distance
C01 N02 1.342(9)
C01 N05 1.356(9)
C01 N1 1.370(9)
C03 C04 1.335(10)
C03 N02 1.405(9)
C04 N05 1.406(9)
C11 N2 1.331(9)
C11 C113 1.440(10)
C11 C12 1.503(10)
C12 C13 1.363(10)
C12 C17 1.419(9)
C13 C14 1.393(10)
C14 C15 1.398(10)
C14 Br1 1.900(7)
C15 C16 1.385(10)
C16 C17 1.398(10)
C17 C18 1.447(10)
C18 C19 1.378(9)
C18 C113 1.434(9)
C19 C110 1.400(11)
C21 C26 1.354(10)
C21 C22 1.397(11)
C21 N02 1.444(9)
C22 C23 1.414(12)
C22 C221 1.501(12)
C23 C24 1.371(13)
C24 C25 1.372(12)
C24 C241 1.511(12)
C25 C26 1.386(10)
C26 C261 1.517(10)
C31 C36 1.383(10)
C31 C32 1.395(10)
C31 N05 1.438(9)
C32 C33 1.371(11)
C32 C321 1.521(11)
C33 C34 1.396(11)
C34 C35 1.384(10)
C34 C341 1.511(10)
C35 C36 1.396(10)
C36 C361 1.485(10)
C110 C111 1.370(11)
C111 C112 1.348(10)
C111 Br2 1.912(8)
C112 C113 1.399(10)
N1 N2 1.319(7)
